data_4311433
loop_
_publ_author_name
'Colette Boskovic'
'Andreas Sieber'
'Gr\'egory Chaboussant'
'Hans U. G\"udel'
'J\"urgen Ensling'
'Wolfgang Wernsdorfer'
'Antonia Neels'
'Gael Labat'
'Helen Stoeckli-Evans'
'Stefan Janssen'

_publ_section_title
;
 Synthesis and Characterization of a New Family of Bi-, Tri-, Tetra-, and
 Pentanuclear Ferric Complexes
;
_journal_name_full 'Inorganic Chemistry'
_journal_page_first 5053
_journal_page_last 5068
_journal_paper_doi 10.1021/ic049600f
_journal_volume 43
_journal_year 2004
_chemical_formula_moiety {[Fe3(C15H13O2N)3(C2H3O2)3](CH2Cl2)}
_chemical_formula_sum 'C52 H50 Cl2 Fe3 N3 O12'
_chemical_formula_weight 1147.40
_space_group_IT_number 14
_symmetry_cell_setting monoclinic
_symmetry_space_group_name_Hall '-P 2ybc'
_symmetry_space_group_name_H-M 'P 1 21/c 1'
_atom_sites_solution_hydrogens geom
_atom_sites_solution_primary direct
_atom_sites_solution_secondary difmap
_audit_creation_method SHELXL-97
_cell_angle_alpha 90.00
_cell_angle_beta 106.802(9)
_cell_angle_gamma 90.00
_cell_formula_units_Z 4
_cell_length_a 9.7371(11)
_cell_length_b 40.685(4)
_cell_length_c 13.1279(15)
_cell_measurement_reflns_used 16477
_cell_measurement_temperature 153(2)
_cell_measurement_theta_max 24.90
_cell_measurement_theta_min 0.00
_cell_volume 4978.6(10)
_computing_cell_refinement 'CELL (Stoe IPDS Software, 2000)'
_computing_data_collection 'EXPOSE (Stoe IPDS Software, 2000)'
_computing_data_reduction 'INTEGRATE (Stoe IPDS Software, 2000)'
_computing_molecular_graphics 'PLATON99 (Spek, 1990)'
_computing_publication_material 'SHELXL-97 (Sheldrick, 1997)'
_computing_structure_refinement 'SHELXL-97 (Sheldrick, 1997)'
_computing_structure_solution 'SHELXS-97 (Sheldrick, 1990)'
_diffrn_ambient_temperature 153(2)
_diffrn_detector_area_resol_mean 0.81\%A
_diffrn_measured_fraction_theta_full 0.940
_diffrn_measured_fraction_theta_max 0.940
_diffrn_measurement_device_type 'STOE IPDS'
_diffrn_measurement_method 'phi oscillation'
_diffrn_radiation_monochromator graphite
_diffrn_radiation_source 'fine-focus sealed tube'
_diffrn_radiation_type MoK\a
_diffrn_radiation_wavelength 0.71073
_diffrn_reflns_av_R_equivalents 0.2781
_diffrn_reflns_av_sigmaI/netI 0.2391
_diffrn_reflns_limit_h_max 11
_diffrn_reflns_limit_h_min -11
_diffrn_reflns_limit_k_max 48
_diffrn_reflns_limit_k_min -48
_diffrn_reflns_limit_l_max 15
_diffrn_reflns_limit_l_min -15
_diffrn_reflns_number 38213
_diffrn_reflns_theta_full 25.08
_diffrn_reflns_theta_max 25.08
_diffrn_reflns_theta_min 1.70
_diffrn_standards_decay_% 0
_diffrn_standards_interval_time 0
_diffrn_standards_number 0
_exptl_absorpt_coefficient_mu 1.037
_exptl_absorpt_correction_T_max 0.724
_exptl_absorpt_correction_T_min 0.643
_exptl_absorpt_correction_type multi-scan
_exptl_absorpt_process_details MULABS
_exptl_crystal_colour red
_exptl_crystal_density_diffrn 1.531
_exptl_crystal_density_meas ?
_exptl_crystal_density_method 'not measured'
_exptl_crystal_description block
_exptl_crystal_F_000 2364
_exptl_crystal_size_max 0.50
_exptl_crystal_size_mid 0.25
_exptl_crystal_size_min 0.25
_refine_diff_density_max 0.816
_refine_diff_density_min -0.599
_refine_diff_density_rms 0.133
_refine_ls_extinction_method none
_refine_ls_goodness_of_fit_ref 0.981
_refine_ls_hydrogen_treatment calculated
_refine_ls_matrix_type full
_refine_ls_number_parameters 652
_refine_ls_number_reflns 8316
_refine_ls_number_restraints 0
_refine_ls_restrained_S_all 0.981
_refine_ls_R_factor_all 0.2085
_refine_ls_R_factor_gt 0.1026
_refine_ls_shift/su_max 0.001
_refine_ls_shift/su_mean 0.000
_refine_ls_structure_factor_coef Fsqd
_refine_ls_weighting_details 'calc w=1/[\s^2^(Fo^2^)+(0.0974P)^2^+0.0000P] where P=(Fo^2^+2Fc^2^)/3'
_refine_ls_weighting_scheme calc
_refine_ls_wR_factor_gt 0.2083
_refine_ls_wR_factor_ref 0.2499
_reflns_number_gt 3659
_reflns_number_total 8316
_reflns_threshold_expression >2sigma(I)
_cod_data_source_file ic049600fsi20040325_090813_3.cif
_cod_data_source_block compound4
_cod_depositor_comments
;
The following automatic conversions were performed:
'_exptl_absorpt_correction_type' value 'MULTISCAN' changed to 'multi-scan'
according to '/home/saulius/struct/CIF-dictionaries/cif_core.dic'
dictionary named 'cif_core.dic' version 2.4.1 from 2010-06-29.

Automatic conversion script
Id: cif_fix_enum 1527 2010-12-29 10:47:43Z saulius 

The following automatic conversions were performed:

'_exptl_crystal_density_meas' value 'none' was changed to '?' - the
value is perceived as not measured.

Automatic conversion script
Id: cif_fix_values 3008 2015-01-20 13:52:24Z robertas 

The following automatic conversions were performed:

data name '_atom_site_symetry_multiplicity' was replaced with
'_atom_site_symmetry_multiplicity' as specified in the replacement
file 'data/replacement-values/replacement_tags.lst'.

Automatic conversion script
Id: cif_correct_tags 9268 2022-04-12 08:56:07Z antanas 
;
_cod_original_cell_volume 4978.6(9)
_cod_original_sg_symbol_H-M 'P 21/c'
_cod_database_code 4311433

loop_
_symmetry_equiv_pos_as_xyz
'x, y, z'
'-x, y+1/2, -z+1/2'
'-x, -y, -z'
'x, -y-1/2, z-1/2'

loop_
_atom_site_label
_atom_site_type_symbol
_atom_site_fract_x
_atom_site_fract_y
_atom_site_fract_z
_atom_site_U_iso_or_equiv
_atom_site_adp_type
_atom_site_occupancy
_atom_site_symmetry_multiplicity
_atom_site_calc_flag
_atom_site_refinement_flags
_atom_site_disorder_assembly
_atom_site_disorder_group
Fe1 Fe 0.91223(16) 0.09629(4) 0.34715(11) 0.0222(4) Uani 1 1 d . . .
Fe2 Fe 0.95060(18) 0.17412(5) 0.45687(12) 0.0250(4) Uani 1 1 d . . .
Fe3 Fe 0.90365(16) 0.10436(4) 0.60369(11) 0.0223(4) Uani 1 1 d . . .
Cl1 Cl 0.4283(7) 0.18651(15) -0.0455(4) 0.0945(19) Uani 1 1 d . . .
Cl2 Cl 0.6977(7) 0.22018(16) 0.0441(4) 0.0933(18) Uani 1 1 d . . .
N1 N 0.7846(9) 0.0649(3) 0.6415(7) 0.025(2) Uani 1 1 d . . .
N2 N 0.7456(10) 0.1016(3) 0.1959(6) 0.027(2) Uani 1 1 d . . .
N3 N 1.0971(9) 0.2024(3) 0.5737(6) 0.023(2) Uani 1 1 d . . .
O1 O 0.9737(8) 0.1110(2) 0.7550(5) 0.0261(18) Uani 1 1 d . . .
O2 O 0.8147(8) 0.0852(2) 0.4568(6) 0.0245(18) Uani 1 1 d . . .
O3 O 0.9135(8) 0.0523(2) 0.3047(6) 0.0273(19) Uani 1 1 d . . .
O4 O 0.8376(8) 0.1419(2) 0.3621(6) 0.0289(19) Uani 1 1 d . . .
O5 O 0.9077(9) 0.2126(2) 0.3741(6) 0.032(2) Uani 1 1 d . . .
O6 O 1.0190(8) 0.1406(2) 0.5720(5) 0.0259(18) Uani 1 1 d . . .
O7 O 1.0756(8) 0.0727(2) 0.6151(6) 0.0263(19) Uani 1 1 d . . .
O8 O 1.1078(8) 0.0854(2) 0.4573(5) 0.0278(19) Uani 1 1 d . . .
O9 O 1.0495(9) 0.1194(2) 0.2801(6) 0.031(2) Uani 1 1 d . . .
O10 O 1.1193(8) 0.1613(2) 0.3940(6) 0.031(2) Uani 1 1 d . . .
O11 O 0.7793(8) 0.1838(2) 0.5167(6) 0.033(2) Uani 1 1 d . . .
O12 O 0.7363(8) 0.1353(2) 0.5847(6) 0.032(2) Uani 1 1 d . . .
C1 C 0.9896(12) 0.0898(3) 0.8325(8) 0.027(3) Uani 1 1 d . . .
C2 C 1.0887(11) 0.0985(3) 0.9336(8) 0.026(3) Uani 1 1 d . . .
H2A H 1.1436 0.1181 0.9386 0.031 Uiso 1 1 calc R . .
C3 C 1.1068(12) 0.0793(4) 1.0241(10) 0.035(3) Uani 1 1 d . . .
H3A H 1.1725 0.0857 1.0898 0.042 Uiso 1 1 calc R . .
C4 C 1.0281(12) 0.0509(3) 1.0169(9) 0.031(3) Uani 1 1 d . . .
H4A H 1.0386 0.0377 1.0786 0.037 Uiso 1 1 calc R . .
C5 C 0.9348(12) 0.0412(3) 0.9220(8) 0.029(3) Uani 1 1 d . . .
H5A H 0.8842 0.0211 0.9190 0.035 Uiso 1 1 calc R . .
C6 C 0.9116(11) 0.0602(3) 0.8280(8) 0.022(2) Uani 1 1 d . . .
C7 C 0.8070(12) 0.0480(3) 0.7298(8) 0.027(3) Uani 1 1 d . . .
C8 C 0.7330(11) 0.0170(3) 0.7353(8) 0.024(3) Uani 1 1 d . . .
C9 C 0.6093(12) 0.0161(4) 0.7639(8) 0.030(3) Uani 1 1 d . . .
H9A H 0.5711 0.0360 0.7817 0.036 Uiso 1 1 calc R . .
C10 C 0.5379(13) -0.0129(4) 0.7678(8) 0.034(3) Uani 1 1 d . . .
H10A H 0.4507 -0.0128 0.7866 0.041 Uiso 1 1 calc R . .
C11 C 0.5940(12) -0.0421(3) 0.7442(9) 0.029(3) Uani 1 1 d . . .
H11A H 0.5471 -0.0623 0.7488 0.035 Uiso 1 1 calc R . .
C12 C 0.7178(12) -0.0419(4) 0.7142(8) 0.030(3) Uani 1 1 d . . .
H12A H 0.7570 -0.0618 0.6972 0.036 Uiso 1 1 calc R . .
C13 C 0.7845(12) -0.0124(4) 0.7089(9) 0.032(3) Uani 1 1 d . . .
H13A H 0.8688 -0.0122 0.6864 0.038 Uiso 1 1 calc R . .
C14 C 0.6842(12) 0.0528(4) 0.5447(9) 0.036(3) Uani 1 1 d . . .
H14A H 0.5985 0.0671 0.5237 0.043 Uiso 1 1 calc R . .
H14B H 0.6530 0.0302 0.5558 0.043 Uiso 1 1 calc R . .
C15 C 0.7604(13) 0.0528(3) 0.4584(8) 0.029(3) Uani 1 1 d . . .
H15B H 0.8397 0.0366 0.4751 0.035 Uiso 1 1 calc R . .
H15A H 0.6925 0.0471 0.3885 0.035 Uiso 1 1 calc R . .
C16 C 0.8346(11) 0.0333(3) 0.2245(8) 0.025(3) Uani 1 1 d . . .
C17 C 0.8460(12) -0.0008(3) 0.2364(8) 0.027(3) Uani 1 1 d . . .
H17A H 0.9020 -0.0099 0.3020 0.032 Uiso 1 1 calc R . .
C18 C 0.7760(12) -0.0220(3) 0.1529(10) 0.033(3) Uani 1 1 d . . .
H18A H 0.7846 -0.0452 0.1615 0.039 Uiso 1 1 calc R . .
C19 C 0.6930(12) -0.0082(3) 0.0563(10) 0.032(3) Uani 1 1 d . . .
H19A H 0.6481 -0.0220 -0.0023 0.038 Uiso 1 1 calc R . .
C20 C 0.6773(12) 0.0251(3) 0.0474(9) 0.029(3) Uani 1 1 d . . .
H20A H 0.6202 0.0338 -0.0184 0.035 Uiso 1 1 calc R . .
C21 C 0.7410(12) 0.0472(3) 0.1303(8) 0.023(3) Uani 1 1 d . . .
C22 C 0.7116(11) 0.0821(3) 0.1180(9) 0.023(2) Uani 1 1 d . . .
C23 C 0.6337(12) 0.0936(3) 0.0079(8) 0.026(3) Uani 1 1 d . . .
C24 C 0.4845(11) 0.0914(3) -0.0362(8) 0.023(3) Uani 1 1 d . . .
H24A H 0.4265 0.0832 0.0053 0.028 Uiso 1 1 calc R . .
C25 C 0.4211(13) 0.1012(4) -0.1420(10) 0.039(3) Uani 1 1 d . . .
H25A H 0.3200 0.1000 -0.1719 0.047 Uiso 1 1 calc R . .
C26 C 0.5067(13) 0.1128(3) -0.2029(9) 0.033(3) Uani 1 1 d . . .
H26A H 0.4642 0.1189 -0.2750 0.040 Uiso 1 1 calc R . .
C27 C 0.6513(13) 0.1152(3) -0.1590(9) 0.031(3) Uani 1 1 d . . .
H27A H 0.7086 0.1234 -0.2009 0.038 Uiso 1 1 calc R . .
C28 C 0.7158(12) 0.1062(3) -0.0553(8) 0.026(3) Uani 1 1 d . . .
H28A H 0.8167 0.1084 -0.0262 0.031 Uiso 1 1 calc R . .
C29 C 0.7009(13) 0.1364(3) 0.1822(8) 0.029(3) Uani 1 1 d . . .
H29A H 0.6042 0.1382 0.1307 0.034 Uiso 1 1 calc R . .
H29B H 0.7690 0.1492 0.1548 0.034 Uiso 1 1 calc R . .
C30 C 0.6989(12) 0.1495(4) 0.2913(8) 0.033(3) Uani 1 1 d . . .
H30B H 0.6819 0.1735 0.2882 0.039 Uiso 1 1 calc R . .
H30A H 0.6225 0.1386 0.3150 0.039 Uiso 1 1 calc R . .
C31 C 0.9413(12) 0.2435(4) 0.3937(9) 0.032(3) Uani 1 1 d . . .
C32 C 0.8742(13) 0.2671(3) 0.3144(10) 0.036(3) Uani 1 1 d . . .
H32A H 0.8072 0.2597 0.2505 0.043 Uiso 1 1 calc R . .
C33 C 0.9034(16) 0.2999(4) 0.3274(13) 0.058(5) Uani 1 1 d . . .
H33A H 0.8608 0.3148 0.2717 0.069 Uiso 1 1 calc R . .
C34 C 0.9975(17) 0.3114(4) 0.4243(14) 0.068(6) Uani 1 1 d . . .
H34A H 1.0091 0.3344 0.4374 0.082 Uiso 1 1 calc R . .
C35 C 1.0697(15) 0.2900(4) 0.4970(12) 0.051(4) Uani 1 1 d . . .
H35A H 1.1411 0.2979 0.5578 0.062 Uiso 1 1 calc R . .
C36 C 1.0428(13) 0.2557(3) 0.4860(10) 0.031(3) Uani 1 1 d . . .
C37 C 1.1197(11) 0.2342(3) 0.5723(8) 0.024(3) Uani 1 1 d . . .
C38 C 1.2360(13) 0.2489(3) 0.6623(8) 0.027(3) Uani 1 1 d . . .
C39 C 1.3725(12) 0.2541(3) 0.6518(10) 0.034(3) Uani 1 1 d . . .
H39A H 1.3910 0.2492 0.5863 0.041 Uiso 1 1 calc R . .
C40 C 1.4833(14) 0.2666(4) 0.7368(11) 0.043(4) Uani 1 1 d . . .
H40A H 1.5765 0.2697 0.7291 0.052 Uiso 1 1 calc R . .
C41 C 1.4571(17) 0.2742(4) 0.8288(11) 0.048(4) Uani 1 1 d . . .
H41A H 1.5316 0.2830 0.8859 0.057 Uiso 1 1 calc R . .
C42 C 1.3236(18) 0.2693(4) 0.8410(10) 0.056(5) Uani 1 1 d . . .
H42A H 1.3056 0.2748 0.9063 0.067 Uiso 1 1 calc R . .
C43 C 1.2141(15) 0.2562(4) 0.7575(10) 0.041(4) Uani 1 1 d . . .
H43A H 1.1225 0.2524 0.7673 0.049 Uiso 1 1 calc R . .
C44 C 1.1792(14) 0.1821(3) 0.6682(9) 0.034(3) Uani 1 1 d . . .
H44B H 1.2815 0.1886 0.6911 0.040 Uiso 1 1 calc R . .
H44A H 1.1389 0.1853 0.7287 0.040 Uiso 1 1 calc R . .
C45 C 1.1641(12) 0.1468(3) 0.6327(9) 0.031(3) Uani 1 1 d . . .
H45B H 1.2292 0.1423 0.5888 0.037 Uiso 1 1 calc R . .
H45A H 1.1911 0.1321 0.6955 0.037 Uiso 1 1 calc R . .
C46 C 1.1413(11) 0.0710(3) 0.5474(8) 0.026(3) Uani 1 1 d . . .
C47 C 1.2797(13) 0.0520(4) 0.5749(9) 0.036(3) Uani 1 1 d . . .
H47C H 1.3215 0.0516 0.6523 0.053 Uiso 1 1 calc R . .
H47B H 1.3468 0.0627 0.5422 0.053 Uiso 1 1 calc R . .
H47A H 1.2610 0.0295 0.5481 0.053 Uiso 1 1 calc R . .
C48 C 1.1329(13) 0.1425(4) 0.3205(8) 0.032(3) Uani 1 1 d . . .
C49 C 1.2609(17) 0.1470(5) 0.2793(15) 0.071(6) Uani 1 1 d . . .
H49A H 1.2287 0.1545 0.2052 0.106 Uiso 1 1 calc R . .
H49B H 1.3116 0.1260 0.2830 0.106 Uiso 1 1 calc R . .
H49C H 1.3257 0.1634 0.3227 0.106 Uiso 1 1 calc R . .
C50 C 0.7114(14) 0.1656(3) 0.5621(8) 0.031(3) Uani 1 1 d . . .
C51 C 0.5824(12) 0.1798(4) 0.5871(9) 0.035(3) Uani 1 1 d . . .
H51A H 0.5855 0.1742 0.6603 0.053 Uiso 1 1 calc R . .
H51B H 0.4949 0.1708 0.5379 0.053 Uiso 1 1 calc R . .
H51C H 0.5826 0.2038 0.5793 0.053 Uiso 1 1 calc R . .
C52 C 0.590(3) 0.1956(6) -0.0602(15) 0.104(9) Uani 1 1 d . . .
H52A H 0.5761 0.2073 -0.1285 0.125 Uiso 1 1 calc R . .
H52B H 0.6415 0.1749 -0.0639 0.125 Uiso 1 1 calc R . .

loop_
_atom_site_aniso_label
_atom_site_aniso_U_11
_atom_site_aniso_U_22
_atom_site_aniso_U_33
_atom_site_aniso_U_23
_atom_site_aniso_U_13
_atom_site_aniso_U_12
Fe1 0.0248(8) 0.0203(10) 0.0203(7) 0.0012(7) 0.0046(6) 0.0004(7)
Fe2 0.0313(9) 0.0222(11) 0.0204(8) 0.0015(7) 0.0054(7) -0.0001(7)
Fe3 0.0253(8) 0.0219(11) 0.0189(7) 0.0026(7) 0.0048(6) 0.0002(7)
Cl1 0.140(5) 0.060(4) 0.065(3) -0.003(2) 0.001(3) 0.011(3)
Cl2 0.118(4) 0.090(5) 0.084(3) -0.011(3) 0.048(3) 0.003(3)
N1 0.022(5) 0.022(6) 0.026(5) -0.005(4) 0.000(4) -0.003(4)
N2 0.037(5) 0.028(7) 0.016(4) 0.000(4) 0.008(4) 0.009(5)
N3 0.024(5) 0.029(7) 0.014(4) 0.004(4) 0.002(4) -0.003(4)
O1 0.026(4) 0.025(5) 0.024(4) 0.009(3) 0.002(3) 0.002(3)
O2 0.028(4) 0.018(5) 0.029(4) 0.005(3) 0.011(3) 0.000(3)
O3 0.026(4) 0.019(5) 0.030(4) -0.001(3) -0.003(3) 0.000(3)
O4 0.028(4) 0.030(6) 0.023(4) 0.001(3) -0.001(3) 0.001(4)
O5 0.047(5) 0.022(6) 0.029(4) 0.001(3) 0.011(4) -0.002(4)
O6 0.028(4) 0.023(5) 0.024(4) 0.004(3) 0.003(3) -0.002(4)
O7 0.026(4) 0.029(6) 0.024(4) 0.002(3) 0.007(3) 0.000(4)
O8 0.033(4) 0.028(6) 0.021(4) 0.001(3) 0.007(3) 0.000(4)
O9 0.036(5) 0.035(6) 0.023(4) 0.000(4) 0.012(3) -0.006(4)
O10 0.028(4) 0.032(6) 0.035(4) 0.000(4) 0.011(4) -0.007(4)
O11 0.038(5) 0.031(6) 0.028(4) 0.006(4) 0.006(4) 0.005(4)
O12 0.038(5) 0.034(6) 0.027(4) 0.003(4) 0.016(4) 0.000(4)
C1 0.031(6) 0.024(8) 0.023(6) -0.011(5) 0.005(5) 0.007(5)
C2 0.025(6) 0.025(8) 0.021(5) 0.001(5) -0.002(4) -0.002(5)
C3 0.021(6) 0.048(10) 0.035(6) -0.012(6) 0.009(5) 0.001(6)
C4 0.032(6) 0.032(9) 0.025(6) 0.002(5) 0.004(5) -0.006(6)
C5 0.024(6) 0.040(9) 0.025(6) 0.009(5) 0.011(5) 0.010(5)
C6 0.028(6) 0.014(7) 0.021(5) -0.006(4) 0.003(4) -0.003(5)
C7 0.024(6) 0.035(9) 0.018(5) 0.006(5) 0.002(5) 0.013(5)
C8 0.022(6) 0.029(8) 0.021(5) 0.002(5) 0.007(5) -0.005(5)
C9 0.029(6) 0.037(9) 0.026(6) -0.004(5) 0.010(5) -0.010(6)
C10 0.032(6) 0.045(10) 0.019(6) -0.007(5) -0.004(5) -0.010(6)
C11 0.026(6) 0.026(8) 0.033(6) 0.002(5) 0.006(5) -0.006(5)
C12 0.030(6) 0.041(9) 0.017(5) -0.003(5) 0.003(5) -0.006(6)
C13 0.026(6) 0.041(9) 0.029(6) -0.003(5) 0.008(5) -0.015(6)
C14 0.022(6) 0.053(10) 0.026(6) 0.012(6) -0.002(5) -0.011(6)
C15 0.042(7) 0.028(8) 0.019(5) -0.001(5) 0.012(5) -0.008(6)
C16 0.021(6) 0.034(8) 0.020(5) -0.006(5) 0.006(4) 0.000(5)
C17 0.037(7) 0.022(8) 0.020(5) 0.005(5) 0.006(5) 0.003(5)
C18 0.025(6) 0.018(8) 0.057(8) -0.008(6) 0.013(6) 0.000(5)
C19 0.023(6) 0.033(9) 0.036(7) 0.000(5) 0.004(5) 0.007(5)
C20 0.028(6) 0.032(9) 0.023(6) -0.016(5) 0.003(5) -0.001(5)
C21 0.030(6) 0.026(8) 0.015(5) 0.003(4) 0.007(4) -0.010(5)
C22 0.024(6) 0.013(7) 0.031(6) 0.001(5) 0.006(5) -0.002(5)
C23 0.026(6) 0.021(7) 0.029(6) -0.003(5) 0.004(5) -0.004(5)
C24 0.024(6) 0.020(7) 0.025(5) 0.007(5) 0.005(5) -0.003(5)
C25 0.027(6) 0.045(10) 0.039(7) 0.013(6) 0.001(5) -0.005(6)
C26 0.036(7) 0.031(8) 0.024(6) 0.006(5) -0.004(5) 0.009(6)
C27 0.036(7) 0.031(9) 0.030(6) 0.010(5) 0.013(5) 0.005(5)
C28 0.026(6) 0.025(8) 0.025(5) 0.000(5) 0.004(5) -0.004(5)
C29 0.038(7) 0.031(8) 0.011(5) -0.005(5) -0.002(5) 0.004(6)
C30 0.033(6) 0.045(10) 0.012(5) -0.010(5) -0.007(5) 0.024(6)
C31 0.027(6) 0.031(9) 0.037(7) 0.003(6) 0.009(5) 0.000(5)
C32 0.034(7) 0.021(8) 0.042(7) 0.012(6) -0.006(5) -0.005(6)
C33 0.059(9) 0.022(10) 0.083(11) 0.026(8) 0.004(8) -0.007(7)
C34 0.062(10) 0.015(10) 0.094(12) 0.001(8) -0.032(9) -0.015(7)
C35 0.041(8) 0.039(11) 0.062(9) 0.008(7) -0.004(7) -0.007(7)
C36 0.039(7) 0.014(7) 0.040(7) 0.001(5) 0.010(6) 0.000(5)
C37 0.022(5) 0.034(8) 0.020(5) -0.004(5) 0.013(4) -0.002(5)
C38 0.042(7) 0.017(7) 0.022(6) 0.000(5) 0.010(5) -0.006(5)
C39 0.028(6) 0.026(8) 0.048(7) 0.000(6) 0.009(6) 0.002(5)
C40 0.035(7) 0.036(10) 0.052(8) -0.018(7) 0.003(6) -0.007(6)
C41 0.068(10) 0.022(9) 0.043(8) 0.000(6) 0.001(7) -0.010(7)
C42 0.081(11) 0.062(13) 0.027(7) -0.006(7) 0.020(7) -0.030(9)
C43 0.048(8) 0.041(10) 0.035(7) -0.008(6) 0.013(6) -0.026(7)
C44 0.043(7) 0.028(9) 0.024(6) 0.000(5) 0.000(5) -0.007(6)
C45 0.028(6) 0.041(9) 0.026(6) 0.005(5) 0.010(5) 0.000(6)
C46 0.021(6) 0.032(8) 0.025(6) 0.006(5) 0.006(5) 0.004(5)
C47 0.032(6) 0.050(10) 0.022(6) 0.002(6) 0.004(5) 0.011(6)
C48 0.043(7) 0.038(9) 0.016(5) -0.011(5) 0.012(5) -0.007(6)
C49 0.064(10) 0.070(16) 0.097(13) -0.040(10) 0.051(10) -0.038(9)
C50 0.051(8) 0.021(8) 0.018(5) 0.003(5) 0.007(5) -0.004(6)
C51 0.029(6) 0.043(10) 0.036(6) -0.002(6) 0.012(5) 0.013(6)
C52 0.18(3) 0.066(17) 0.051(11) 0.004(10) 0.005(13) 0.041(16)

loop_
_atom_type_symbol
_atom_type_description
_atom_type_scat_dispersion_real
_atom_type_scat_dispersion_imag
_atom_type_scat_source
C C 0.0033 0.0016 'International Tables Vol C Tables 4.2.6.8 and 6.1.1.4'
H H 0.0000 0.0000 'International Tables Vol C Tables 4.2.6.8 and 6.1.1.4'
Cl Cl 0.1484 0.1585 'International Tables Vol C Tables 4.2.6.8 and 6.1.1.4'
Fe Fe 0.3463 0.8444 'International Tables Vol C Tables 4.2.6.8 and 6.1.1.4'
N N 0.0061 0.0033 'International Tables Vol C Tables 4.2.6.8 and 6.1.1.4'
O O 0.0106 0.0060 'International Tables Vol C Tables 4.2.6.8 and 6.1.1.4'

loop_
_geom_angle_atom_site_label_1
_geom_angle_atom_site_label_2
_geom_angle_atom_site_label_3
_geom_angle
_geom_angle_site_symmetry_1
_geom_angle_site_symmetry_3
_geom_angle_publ_flag
O3 Fe1 O2 92.6(3) . . ?
O3 Fe1 O4 159.7(3) . . ?
O2 Fe1 O4 82.9(3) . . ?
O3 Fe1 O9 104.6(4) . . ?
O2 Fe1 O9 158.2(3) . . ?
O4 Fe1 O9 85.2(3) . . ?
O3 Fe1 O8 85.4(3) . . ?
O2 Fe1 O8 88.9(3) . . ?
O4 Fe1 O8 114.2(3) . . ?
O9 Fe1 O8 79.4(3) . . ?
O3 Fe1 N2 83.8(4) . . ?
O2 Fe1 N2 107.2(3) . . ?
O4 Fe1 N2 78.7(3) . . ?
O9 Fe1 N2 88.2(3) . . ?
O8 Fe1 N2 160.9(3) . . ?
O5 Fe2 O4 101.7(4) . . ?
O5 Fe2 O6 166.6(3) . . ?
O4 Fe2 O6 91.6(3) . . ?
O5 Fe2 O11 89.6(4) . . ?
O4 Fe2 O11 90.1(3) . . ?
O6 Fe2 O11 88.4(3) . . ?
O5 Fe2 O10 92.7(4) . . ?
O4 Fe2 O10 86.7(3) . . ?
O6 Fe2 O10 90.0(3) . . ?
O11 Fe2 O10 176.3(4) . . ?
O5 Fe2 N3 87.6(4) . . ?
O4 Fe2 N3 169.9(4) . . ?
O6 Fe2 N3 79.3(3) . . ?
O11 Fe2 N3 94.0(3) . . ?
O10 Fe2 N3 88.9(3) . . ?
O1 Fe3 O6 93.4(3) . . ?
O1 Fe3 O12 94.2(3) . . ?
O6 Fe3 O12 89.8(3) . . ?
O1 Fe3 O2 164.3(3) . . ?
O6 Fe3 O2 101.5(3) . . ?
O12 Fe3 O2 90.8(3) . . ?
O1 Fe3 O7 88.5(3) . . ?
O6 Fe3 O7 89.0(3) . . ?
O12 Fe3 O7 177.1(3) . . ?
O2 Fe3 O7 86.8(3) . . ?
O1 Fe3 N1 85.3(3) . . ?
O6 Fe3 N1 178.3(3) . . ?
O12 Fe3 N1 91.4(4) . . ?
O2 Fe3 N1 79.6(3) . . ?
O7 Fe3 N1 89.8(4) . . ?
C7 N1 C14 119.7(11) . . ?
C7 N1 Fe3 129.9(8) . . ?
C14 N1 Fe3 109.1(7) . . ?
C22 N2 C29 120.4(9) . . ?
C22 N2 Fe1 128.8(9) . . ?
C29 N2 Fe1 108.8(6) . . ?
C37 N3 C44 119.9(9) . . ?
C37 N3 Fe2 127.4(7) . . ?
C44 N3 Fe2 112.7(8) . . ?
C1 O1 Fe3 129.7(8) . . ?
C15 O2 Fe1 118.4(6) . . ?
C15 O2 Fe3 113.6(6) . . ?
Fe1 O2 Fe3 116.1(4) . . ?
C16 O3 Fe1 136.6(8) . . ?
C30 O4 Fe2 122.0(8) . . ?
C30 O4 Fe1 115.5(7) . . ?
Fe2 O4 Fe1 122.3(4) . . ?
C31 O5 Fe2 133.3(7) . . ?
C45 O6 Fe3 123.2(7) . . ?
C45 O6 Fe2 111.1(7) . . ?
Fe3 O6 Fe2 125.7(4) . . ?
C46 O7 Fe3 123.6(7) . . ?
C46 O8 Fe1 132.9(7) . . ?
C48 O9 Fe1 126.1(7) . . ?
C48 O10 Fe2 135.5(8) . . ?
C50 O11 Fe2 131.4(9) . . ?
C50 O12 Fe3 136.5(8) . . ?
O1 C1 C6 125.9(9) . . ?
O1 C1 C2 116.8(11) . . ?
C6 C1 C2 117.1(10) . . ?
C3 C2 C1 122.3(12) . . ?
C3 C2 H2A 118.9 . . ?
C1 C2 H2A 118.9 . . ?
C4 C3 C2 118.9(11) . . ?
C4 C3 H3A 120.5 . . ?
C2 C3 H3A 120.5 . . ?
C5 C4 C3 120.9(12) . . ?
C5 C4 H4A 119.5 . . ?
C3 C4 H4A 119.5 . . ?
C4 C5 C6 122.0(12) . . ?
C4 C5 H5A 119.0 . . ?
C6 C5 H5A 119.0 . . ?
C1 C6 C5 118.7(10) . . ?
C1 C6 C7 123.3(10) . . ?
C5 C6 C7 118.0(11) . . ?
N1 C7 C8 122.4(10) . . ?
N1 C7 C6 119.3(12) . . ?
C8 C7 C6 118.2(10) . . ?
C9 C8 C13 117.5(12) . . ?
C9 C8 C7 121.5(12) . . ?
C13 C8 C7 120.9(10) . . ?
C8 C9 C10 121.9(14) . . ?
C8 C9 H9A 119.1 . . ?
C10 C9 H9A 119.1 . . ?
C9 C10 C11 119.5(12) . . ?
C9 C10 H10A 120.3 . . ?
C11 C10 H10A 120.3 . . ?
C12 C11 C10 119.8(13) . . ?
C12 C11 H11A 120.1 . . ?
C10 C11 H11A 120.1 . . ?
C11 C12 C13 119.1(13) . . ?
C11 C12 H12A 120.5 . . ?
C13 C12 H12A 120.5 . . ?
C8 C13 C12 122.2(12) . . ?
C8 C13 H13A 118.9 . . ?
C12 C13 H13A 118.9 . . ?
N1 C14 C15 107.6(9) . . ?
N1 C14 H14A 110.2 . . ?
C15 C14 H14A 110.2 . . ?
N1 C14 H14B 110.2 . . ?
C15 C14 H14B 110.2 . . ?
H14A C14 H14B 108.5 . . ?
O2 C15 C14 105.8(10) . . ?
O2 C15 H15B 110.6 . . ?
C14 C15 H15B 110.6 . . ?
O2 C15 H15A 110.6 . . ?
C14 C15 H15A 110.6 . . ?
H15B C15 H15A 108.7 . . ?
O3 C16 C17 118.2(10) . . ?
O3 C16 C21 121.7(12) . . ?
C17 C16 C21 120.1(10) . . ?
C16 C17 C18 121.1(11) . . ?
C16 C17 H17A 119.4 . . ?
C18 C17 H17A 119.4 . . ?
C17 C18 C19 118.7(13) . . ?
C17 C18 H18A 120.7 . . ?
C19 C18 H18A 120.7 . . ?
C20 C19 C18 119.6(12) . . ?
C20 C19 H19A 120.2 . . ?
C18 C19 H19A 120.2 . . ?
C19 C20 C21 123.7(11) . . ?
C19 C20 H20A 118.2 . . ?
C21 C20 H20A 118.2 . . ?
C20 C21 C16 116.3(12) . . ?
C20 C21 C22 120.8(10) . . ?
C16 C21 C22 122.9(10) . . ?
N2 C22 C21 122.1(10) . . ?
N2 C22 C23 121.7(12) . . ?
C21 C22 C23 116.2(10) . . ?
C24 C23 C28 118.6(10) . . ?
C24 C23 C22 123.5(10) . . ?
C28 C23 C22 117.9(9) . . ?
C23 C24 C25 119.7(10) . . ?
C23 C24 H24A 120.1 . . ?
C25 C24 H24A 120.1 . . ?
C26 C25 C24 119.9(10) . . ?
C26 C25 H25A 120.0 . . ?
C24 C25 H25A 120.0 . . ?
C27 C26 C25 119.9(10) . . ?
C27 C26 H26A 120.0 . . ?
C25 C26 H26A 120.0 . . ?
C26 C27 C28 121.3(11) . . ?
C26 C27 H27A 119.3 . . ?
C28 C27 H27A 119.3 . . ?
C27 C28 C23 120.5(10) . . ?
C27 C28 H28A 119.7 . . ?
C23 C28 H28A 119.7 . . ?
N2 C29 C30 107.6(9) . . ?
N2 C29 H29A 110.2 . . ?
C30 C29 H29A 110.2 . . ?
N2 C29 H29B 110.2 . . ?
C30 C29 H29B 110.2 . . ?
H29A C29 H29B 108.5 . . ?
O4 C30 C29 105.5(9) . . ?
O4 C30 H30B 110.6 . . ?
C29 C30 H30B 110.6 . . ?
O4 C30 H30A 110.6 . . ?
C29 C30 H30A 110.6 . . ?
H30B C30 H30A 108.8 . . ?
O5 C31 C36 125.4(11) . . ?
O5 C31 C32 117.9(11) . . ?
C36 C31 C32 116.7(13) . . ?
C33 C32 C31 122.1(12) . . ?
C33 C32 H32A 119.0 . . ?
C31 C32 H32A 119.0 . . ?
C32 C33 C34 119.7(13) . . ?
C32 C33 H33A 120.2 . . ?
C34 C33 H33A 120.2 . . ?
C35 C34 C33 119.7(16) . . ?
C35 C34 H34A 120.2 . . ?
C33 C34 H34A 120.2 . . ?
C34 C35 C36 121.8(14) . . ?
C34 C35 H35A 119.1 . . ?
C36 C35 H35A 119.1 . . ?
C31 C36 C35 119.6(12) . . ?
C31 C36 C37 122.2(12) . . ?
C35 C36 C37 118.1(11) . . ?
N3 C37 C36 123.4(10) . . ?
N3 C37 C38 118.1(10) . . ?
C36 C37 C38 118.4(12) . . ?
C43 C38 C39 117.7(11) . . ?
C43 C38 C37 121.7(11) . . ?
C39 C38 C37 120.5(10) . . ?
C38 C39 C40 120.9(12) . . ?
C38 C39 H39A 119.5 . . ?
C40 C39 H39A 119.5 . . ?
C41 C40 C39 119.8(13) . . ?
C41 C40 H40A 120.1 . . ?
C39 C40 H40A 120.1 . . ?
C40 C41 C42 120.4(13) . . ?
C40 C41 H41A 119.8 . . ?
C42 C41 H41A 119.8 . . ?
C41 C42 C43 119.9(13) . . ?
C41 C42 H42A 120.0 . . ?
C43 C42 H42A 120.0 . . ?
C38 C43 C42 121.2(13) . . ?
C38 C43 H43A 119.4 . . ?
C42 C43 H43A 119.4 . . ?
C45 C44 N3 106.6(9) . . ?
C45 C44 H44B 110.4 . . ?
N3 C44 H44B 110.4 . . ?
C45 C44 H44A 110.4 . . ?
N3 C44 H44A 110.4 . . ?
H44B C44 H44A 108.6 . . ?
O6 C45 C44 109.5(10) . . ?
O6 C45 H45B 109.8 . . ?
C44 C45 H45B 109.8 . . ?
O6 C45 H45A 109.8 . . ?
C44 C45 H45A 109.8 . . ?
H45B C45 H45A 108.2 . . ?
O7 C46 O8 126.5(11) . . ?
O7 C46 C47 118.0(10) . . ?
O8 C46 C47 115.4(10) . . ?
C46 C47 H47C 109.5 . . ?
C46 C47 H47B 109.5 . . ?
H47C C47 H47B 109.5 . . ?
C46 C47 H47A 109.5 . . ?
H47C C47 H47A 109.5 . . ?
H47B C47 H47A 109.5 . . ?
O9 C48 O10 125.2(11) . . ?
O9 C48 C49 116.1(11) . . ?
O10 C48 C49 118.7(12) . . ?
C48 C49 H49A 109.5 . . ?
C48 C49 H49B 109.5 . . ?
H49A C49 H49B 109.5 . . ?
C48 C49 H49C 109.5 . . ?
H49A C49 H49C 109.5 . . ?
H49B C49 H49C 109.5 . . ?
O11 C50 O12 126.2(12) . . ?
O11 C50 C51 117.8(12) . . ?
O12 C50 C51 115.9(11) . . ?
C50 C51 H51A 109.5 . . ?
C50 C51 H51B 109.5 . . ?
H51A C51 H51B 109.5 . . ?
C50 C51 H51C 109.5 . . ?
H51A C51 H51C 109.5 . . ?
H51B C51 H51C 109.5 . . ?
Cl1 C52 Cl2 113.6(13) . . ?
Cl1 C52 H52A 108.8 . . ?
Cl2 C52 H52A 108.8 . . ?
Cl1 C52 H52B 108.8 . . ?
Cl2 C52 H52B 108.8 . . ?
H52A C52 H52B 107.7 . . ?

loop_
_geom_bond_atom_site_label_1
_geom_bond_atom_site_label_2
_geom_bond_distance
_geom_bond_site_symmetry_2
_geom_bond_publ_flag
Fe1 O3 1.875(9) . ?
Fe1 O2 1.992(7) . ?
Fe1 O4 2.024(9) . ?
Fe1 O9 2.032(8) . ?
Fe1 O8 2.080(7) . ?
Fe1 N2 2.182(8) . ?
Fe2 O5 1.881(9) . ?
Fe2 O4 1.918(8) . ?
Fe2 O6 2.002(8) . ?
Fe2 O11 2.077(9) . ?
Fe2 O10 2.107(8) . ?
Fe2 N3 2.108(9) . ?
Fe3 O1 1.924(7) . ?
Fe3 O6 1.969(8) . ?
Fe3 O12 2.015(9) . ?
Fe3 O2 2.026(7) . ?
Fe3 O7 2.084(8) . ?
Fe3 N1 2.122(10) . ?
Cl1 C52 1.68(3) . ?
Cl2 C52 1.77(2) . ?
N1 C7 1.311(15) . ?
N1 C14 1.447(14) . ?
N2 C22 1.261(15) . ?
N2 C29 1.475(16) . ?
N3 C37 1.315(16) . ?
N3 C44 1.511(15) . ?
O1 C1 1.307(15) . ?
O2 C15 1.426(14) . ?
O3 C16 1.353(13) . ?
O4 C30 1.435(12) . ?
O5 C31 1.308(16) . ?
O6 C45 1.430(13) . ?
O7 C46 1.237(13) . ?
O8 C46 1.274(13) . ?
O9 C48 1.255(15) . ?
O10 C48 1.265(14) . ?
O11 C50 1.252(14) . ?
O12 C50 1.276(15) . ?
C1 C6 1.414(17) . ?
C1 C2 1.442(14) . ?
C2 C3 1.390(18) . ?
C2 H2A 0.9500 . ?
C3 C4 1.375(18) . ?
C3 H3A 0.9500 . ?
C4 C5 1.371(16) . ?
C4 H4A 0.9500 . ?
C5 C6 1.420(16) . ?
C5 H5A 0.9500 . ?
C6 C7 1.479(15) . ?
C7 C8 1.465(18) . ?
C8 C9 1.362(16) . ?
C8 C13 1.376(18) . ?
C9 C10 1.378(18) . ?
C9 H9A 0.9500 . ?
C10 C11 1.380(18) . ?
C10 H10A 0.9500 . ?
C11 C12 1.373(17) . ?
C11 H11A 0.9500 . ?
C12 C13 1.376(18) . ?
C12 H12A 0.9500 . ?
C13 H13A 0.9500 . ?
C14 C15 1.523(17) . ?
C14 H14A 0.9900 . ?
C14 H14B 0.9900 . ?
C15 H15B 0.9900 . ?
C15 H15A 0.9900 . ?
C16 C17 1.399(17) . ?
C16 C21 1.425(15) . ?
C17 C18 1.407(17) . ?
C17 H17A 0.9500 . ?
C18 C19 1.409(17) . ?
C18 H18A 0.9500 . ?
C19 C20 1.365(18) . ?
C19 H19A 0.9500 . ?
C20 C21 1.412(16) . ?
C20 H20A 0.9500 . ?
C21 C22 1.447(17) . ?
C22 C23 1.500(15) . ?
C23 C24 1.403(15) . ?
C23 C28 1.404(16) . ?
C24 C25 1.406(15) . ?
C24 H24A 0.9500 . ?
C25 C26 1.392(18) . ?
C25 H25A 0.9500 . ?
C26 C27 1.362(17) . ?
C26 H26A 0.9500 . ?
C27 C28 1.375(15) . ?
C27 H27A 0.9500 . ?
C28 H28A 0.9500 . ?
C29 C30 1.534(14) . ?
C29 H29A 0.9900 . ?
C29 H29B 0.9900 . ?
C30 H30B 0.9900 . ?
C30 H30A 0.9900 . ?
C31 C36 1.413(17) . ?
C31 C32 1.428(18) . ?
C32 C33 1.363(19) . ?
C32 H32A 0.9500 . ?
C33 C34 1.42(2) . ?
C33 H33A 0.9500 . ?
C34 C35 1.33(2) . ?
C34 H34A 0.9500 . ?
C35 C36 1.42(2) . ?
C35 H35A 0.9500 . ?
C36 C37 1.455(17) . ?
C37 C38 1.503(15) . ?
C38 C43 1.361(17) . ?
C38 C39 1.392(17) . ?
C39 C40 1.404(17) . ?
C39 H39A 0.9500 . ?
C40 C41 1.34(2) . ?
C40 H40A 0.9500 . ?
C41 C42 1.37(2) . ?
C41 H41A 0.9500 . ?
C42 C43 1.396(18) . ?
C42 H42A 0.9500 . ?
C43 H43A 0.9500 . ?
C44 C45 1.503(18) . ?
C44 H44B 0.9900 . ?
C44 H44A 0.9900 . ?
C45 H45B 0.9900 . ?
C45 H45A 0.9900 . ?
C46 C47 1.504(16) . ?
C47 H47C 0.9800 . ?
C47 H47B 0.9800 . ?
C47 H47A 0.9800 . ?
C48 C49 1.507(19) . ?
C49 H49A 0.9800 . ?
C49 H49B 0.9800 . ?
C49 H49C 0.9800 . ?
C50 C51 1.503(17) . ?
C51 H51A 0.9800 . ?
C51 H51B 0.9800 . ?
C51 H51C 0.9800 . ?
C52 H52A 0.9900 . ?
C52 H52B 0.9900 . ?

loop_
_geom_torsion_atom_site_label_1
_geom_torsion_atom_site_label_2
_geom_torsion_atom_site_label_3
_geom_torsion_atom_site_label_4
_geom_torsion
_geom_torsion_site_symmetry_1
_geom_torsion_site_symmetry_2
_geom_torsion_site_symmetry_3
_geom_torsion_site_symmetry_4
_geom_torsion_publ_flag
O1 Fe3 N1 C7 -22.5(11) . . . . ?
O6 Fe3 N1 C7 20(13) . . . . ?
O12 Fe3 N1 C7 -116.6(11) . . . . ?
O2 Fe3 N1 C7 152.8(11) . . . . ?
O7 Fe3 N1 C7 66.1(11) . . . . ?
O1 Fe3 N1 C14 170.6(8) . . . . ?
O6 Fe3 N1 C14 -147(12) . . . . ?
O12 Fe3 N1 C14 76.5(8) . . . . ?
O2 Fe3 N1 C14 -14.1(8) . . . . ?
O7 Fe3 N1 C14 -100.8(8) . . . . ?
O3 Fe1 N2 C22 -14.0(11) . . . . ?
O2 Fe1 N2 C22 -104.7(11) . . . . ?
O4 Fe1 N2 C22 176.4(11) . . . . ?
O9 Fe1 N2 C22 90.9(11) . . . . ?
O8 Fe1 N2 C22 41.8(19) . . . . ?
O3 Fe1 N2 C29 -177.8(8) . . . . ?
O2 Fe1 N2 C29 91.5(7) . . . . ?
O4 Fe1 N2 C29 12.6(7) . . . . ?
O9 Fe1 N2 C29 -72.9(7) . . . . ?
O8 Fe1 N2 C29 -122.0(11) . . . . ?
O5 Fe2 N3 C37 4.4(9) . . . . ?
O4 Fe2 N3 C37 161.1(17) . . . . ?
O6 Fe2 N3 C37 -172.6(9) . . . . ?
O11 Fe2 N3 C37 -85.1(9) . . . . ?
O10 Fe2 N3 C37 97.2(9) . . . . ?
O5 Fe2 N3 C44 -177.0(8) . . . . ?
O4 Fe2 N3 C44 -20(2) . . . . ?
O6 Fe2 N3 C44 6.0(8) . . . . ?
O11 Fe2 N3 C44 93.5(8) . . . . ?
O10 Fe2 N3 C44 -84.2(8) . . . . ?
O6 Fe3 O1 C1 -151.1(9) . . . . ?
O12 Fe3 O1 C1 118.8(9) . . . . ?
O2 Fe3 O1 C1 10.5(18) . . . . ?
O7 Fe3 O1 C1 -62.2(9) . . . . ?
N1 Fe3 O1 C1 27.7(9) . . . . ?
O3 Fe1 O2 C15 -9.2(8) . . . . ?
O4 Fe1 O2 C15 150.8(8) . . . . ?
O9 Fe1 O2 C15 -151.5(9) . . . . ?
O8 Fe1 O2 C15 -94.6(8) . . . . ?
N2 Fe1 O2 C15 75.0(8) . . . . ?
O3 Fe1 O2 Fe3 131.2(4) . . . . ?
O4 Fe1 O2 Fe3 -68.7(4) . . . . ?
O9 Fe1 O2 Fe3 -11.1(11) . . . . ?
O8 Fe1 O2 Fe3 45.9(4) . . . . ?
N2 Fe1 O2 Fe3 -144.5(4) . . . . ?
O1 Fe3 O2 C15 0.6(16) . . . . ?
O6 Fe3 O2 C15 161.9(7) . . . . ?
O12 Fe3 O2 C15 -108.1(8) . . . . ?
O7 Fe3 O2 C15 73.6(8) . . . . ?
N1 Fe3 O2 C15 -16.8(7) . . . . ?
O1 Fe3 O2 Fe1 -141.7(10) . . . . ?
O6 Fe3 O2 Fe1 19.6(5) . . . . ?
O12 Fe3 O2 Fe1 109.6(4) . . . . ?
O7 Fe3 O2 Fe1 -68.8(4) . . . . ?
N1 Fe3 O2 Fe1 -159.2(5) . . . . ?
O2 Fe1 O3 C16 100.0(10) . . . . ?
O4 Fe1 O3 C16 23.4(17) . . . . ?
O9 Fe1 O3 C16 -93.6(10) . . . . ?
O8 Fe1 O3 C16 -171.3(11) . . . . ?
N2 Fe1 O3 C16 -7.1(10) . . . . ?
O5 Fe2 O4 C30 -36.1(9) . . . . ?
O6 Fe2 O4 C30 141.9(8) . . . . ?
O11 Fe2 O4 C30 53.5(8) . . . . ?
O10 Fe2 O4 C30 -128.3(8) . . . . ?
N3 Fe2 O4 C30 167.6(18) . . . . ?
O5 Fe2 O4 Fe1 138.9(5) . . . . ?
O6 Fe2 O4 Fe1 -43.1(5) . . . . ?
O11 Fe2 O4 Fe1 -131.5(5) . . . . ?
O10 Fe2 O4 Fe1 46.8(5) . . . . ?
N3 Fe2 O4 Fe1 -17(2) . . . . ?
O3 Fe1 O4 C30 -12.6(14) . . . . ?
O2 Fe1 O4 C30 -90.9(8) . . . . ?
O9 Fe1 O4 C30 107.4(8) . . . . ?
O8 Fe1 O4 C30 -176.5(7) . . . . ?
N2 Fe1 O4 C30 18.3(8) . . . . ?
O3 Fe1 O4 Fe2 172.0(8) . . . . ?
O2 Fe1 O4 Fe2 93.7(5) . . . . ?
O9 Fe1 O4 Fe2 -67.9(5) . . . . ?
O8 Fe1 O4 Fe2 8.1(6) . . . . ?
N2 Fe1 O4 Fe2 -157.0(5) . . . . ?
O4 Fe2 O5 C31 174.5(10) . . . . ?
O6 Fe2 O5 C31 3(2) . . . . ?
O11 Fe2 O5 C31 84.5(11) . . . . ?
O10 Fe2 O5 C31 -98.3(11) . . . . ?
N3 Fe2 O5 C31 -9.5(11) . . . . ?
O1 Fe3 O6 C45 40.9(9) . . . . ?
O12 Fe3 O6 C45 135.1(8) . . . . ?
O2 Fe3 O6 C45 -134.1(8) . . . . ?
O7 Fe3 O6 C45 -47.6(8) . . . . ?
N1 Fe3 O6 C45 -2(13) . . . . ?
O1 Fe3 O6 Fe2 -136.8(5) . . . . ?
O12 Fe3 O6 Fe2 -42.6(5) . . . . ?
O2 Fe3 O6 Fe2 48.2(6) . . . . ?
O7 Fe3 O6 Fe2 134.7(5) . . . . ?
N1 Fe3 O6 Fe2 -179(100) . . . . ?
O5 Fe2 O6 C45 -43.8(18) . . . . ?
O4 Fe2 O6 C45 144.7(7) . . . . ?
O11 Fe2 O6 C45 -125.2(7) . . . . ?
O10 Fe2 O6 C45 58.0(7) . . . . ?
N3 Fe2 O6 C45 -30.8(7) . . . . ?
O5 Fe2 O6 Fe3 134.1(14) . . . . ?
O4 Fe2 O6 Fe3 -37.3(5) . . . . ?
O11 Fe2 O6 Fe3 52.7(5) . . . . ?
O10 Fe2 O6 Fe3 -124.0(5) . . . . ?
N3 Fe2 O6 Fe3 147.1(6) . . . . ?
O1 Fe3 O7 C46 -142.5(9) . . . . ?
O6 Fe3 O7 C46 -49.0(9) . . . . ?
O12 Fe3 O7 C46 18(8) . . . . ?
O2 Fe3 O7 C46 52.6(9) . . . . ?
N1 Fe3 O7 C46 132.2(10) . . . . ?
O3 Fe1 O8 C46 -79.8(12) . . . . ?
O2 Fe1 O8 C46 12.9(11) . . . . ?
O4 Fe1 O8 C46 94.6(12) . . . . ?
O9 Fe1 O8 C46 174.4(12) . . . . ?
N2 Fe1 O8 C46 -135.4(13) . . . . ?
O3 Fe1 O9 C48 -144.1(11) . . . . ?
O2 Fe1 O9 C48 -3.2(17) . . . . ?
O4 Fe1 O9 C48 54.0(11) . . . . ?
O8 Fe1 O9 C48 -61.8(11) . . . . ?
N2 Fe1 O9 C48 132.8(11) . . . . ?
O5 Fe2 O10 C48 -96.6(13) . . . . ?
O4 Fe2 O10 C48 5.0(13) . . . . ?
O6 Fe2 O10 C48 96.5(13) . . . . ?
O11 Fe2 O10 C48 33(5) . . . . ?
N3 Fe2 O10 C48 175.9(13) . . . . ?
O5 Fe2 O11 C50 161.4(10) . . . . ?
O4 Fe2 O11 C50 59.7(10) . . . . ?
O6 Fe2 O11 C50 -31.8(9) . . . . ?
O10 Fe2 O11 C50 32(5) . . . . ?
N3 Fe2 O11 C50 -111.0(10) . . . . ?
O1 Fe3 O12 C50 93.2(10) . . . . ?
O6 Fe3 O12 C50 -0.3(10) . . . . ?
O2 Fe3 O12 C50 -101.7(10) . . . . ?
O7 Fe3 O12 C50 -67(7) . . . . ?
N1 Fe3 O12 C50 178.6(10) . . . . ?
Fe3 O1 C1 C6 -25.7(16) . . . . ?
Fe3 O1 C1 C2 158.8(7) . . . . ?
O1 C1 C2 C3 175.0(11) . . . . ?
C6 C1 C2 C3 -1.0(17) . . . . ?
C1 C2 C3 C4 0.4(18) . . . . ?
C2 C3 C4 C5 1.0(19) . . . . ?
C3 C4 C5 C6 -1.9(19) . . . . ?
O1 C1 C6 C5 -175.4(10) . . . . ?
C2 C1 C6 C5 0.1(16) . . . . ?
O1 C1 C6 C7 4.9(18) . . . . ?
C2 C1 C6 C7 -179.5(10) . . . . ?
C4 C5 C6 C1 1.3(17) . . . . ?
C4 C5 C6 C7 -179.1(11) . . . . ?
C14 N1 C7 C8 -0.5(17) . . . . ?
Fe3 N1 C7 C8 -166.2(8) . . . . ?
C14 N1 C7 C6 179.0(10) . . . . ?
Fe3 N1 C7 C6 13.2(16) . . . . ?
C1 C6 C7 N1 0.4(17) . . . . ?
C5 C6 C7 N1 -179.2(10) . . . . ?
C1 C6 C7 C8 179.9(11) . . . . ?
C5 C6 C7 C8 0.3(16) . . . . ?
N1 C7 C8 C9 -93.4(14) . . . . ?
C6 C7 C8 C9 87.1(13) . . . . ?
N1 C7 C8 C13 85.0(14) . . . . ?
C6 C7 C8 C13 -94.5(13) . . . . ?
C13 C8 C9 C10 0.7(16) . . . . ?
C7 C8 C9 C10 179.1(10) . . . . ?
C8 C9 C10 C11 1.3(17) . . . . ?
C9 C10 C11 C12 -1.9(16) . . . . ?
C10 C11 C12 C13 0.5(16) . . . . ?
C9 C8 C13 C12 -2.1(16) . . . . ?
C7 C8 C13 C12 179.4(10) . . . . ?
C11 C12 C13 C8 1.6(17) . . . . ?
C7 N1 C14 C15 -128.5(12) . . . . ?
Fe3 N1 C14 C15 40.0(12) . . . . ?
Fe1 O2 C15 C14 -176.2(6) . . . . ?
Fe3 O2 C15 C14 42.4(10) . . . . ?
N1 C14 C15 O2 -53.5(13) . . . . ?
Fe1 O3 C16 C17 -162.7(8) . . . . ?
Fe1 O3 C16 C21 16.8(16) . . . . ?
O3 C16 C17 C18 -174.9(10) . . . . ?
C21 C16 C17 C18 5.6(17) . . . . ?
C16 C17 C18 C19 -0.3(17) . . . . ?
C17 C18 C19 C20 -2.8(17) . . . . ?
C18 C19 C20 C21 0.4(18) . . . . ?
C19 C20 C21 C16 4.7(17) . . . . ?
C19 C20 C21 C22 -175.5(11) . . . . ?
O3 C16 C21 C20 172.9(10) . . . . ?
C17 C16 C21 C20 -7.6(15) . . . . ?
O3 C16 C21 C22 -6.9(16) . . . . ?
C17 C16 C21 C22 172.6(11) . . . . ?
C29 N2 C22 C21 -173.8(10) . . . . ?
Fe1 N2 C22 C21 24.1(16) . . . . ?
C29 N2 C22 C23 4.2(17) . . . . ?
Fe1 N2 C22 C23 -158.0(8) . . . . ?
C20 C21 C22 N2 167.2(11) . . . . ?
C16 C21 C22 N2 -13.1(17) . . . . ?
C20 C21 C22 C23 -10.9(15) . . . . ?
C16 C21 C22 C23 168.9(10) . . . . ?
N2 C22 C23 C24 -96.8(15) . . . . ?
C21 C22 C23 C24 81.2(14) . . . . ?
N2 C22 C23 C28 85.7(15) . . . . ?
C21 C22 C23 C28 -96.2(13) . . . . ?
C28 C23 C24 C25 0.7(19) . . . . ?
C22 C23 C24 C25 -176.7(12) . . . . ?
C23 C24 C25 C26 1(2) . . . . ?
C24 C25 C26 C27 -2(2) . . . . ?
C25 C26 C27 C28 1(2) . . . . ?
C26 C27 C28 C23 1(2) . . . . ?
C24 C23 C28 C27 -1.5(19) . . . . ?
C22 C23 C28 C27 176.1(12) . . . . ?
C22 N2 C29 C30 156.1(11) . . . . ?
Fe1 N2 C29 C30 -38.5(11) . . . . ?
Fe2 O4 C30 C29 131.5(9) . . . . ?
Fe1 O4 C30 C29 -43.9(12) . . . . ?
N2 C29 C30 O4 52.8(13) . . . . ?
Fe2 O5 C31 C36 9.9(19) . . . . ?
Fe2 O5 C31 C32 -172.3(9) . . . . ?
O5 C31 C32 C33 -179.5(14) . . . . ?
C36 C31 C32 C33 -2(2) . . . . ?
C31 C32 C33 C34 -3(2) . . . . ?
C32 C33 C34 C35 8(3) . . . . ?
C33 C34 C35 C36 -8(3) . . . . ?
O5 C31 C36 C35 179.6(13) . . . . ?
C32 C31 C36 C35 1.9(18) . . . . ?
O5 C31 C36 C37 -1.7(19) . . . . ?
C32 C31 C36 C37 -179.4(11) . . . . ?
C34 C35 C36 C31 3(2) . . . . ?
C34 C35 C36 C37 -176.0(16) . . . . ?
C44 N3 C37 C36 -178.3(11) . . . . ?
Fe2 N3 C37 C36 0.2(15) . . . . ?
C44 N3 C37 C38 4.7(14) . . . . ?
Fe2 N3 C37 C38 -176.7(7) . . . . ?
C31 C36 C37 N3 -2.9(18) . . . . ?
C35 C36 C37 N3 175.8(12) . . . . ?
C31 C36 C37 C38 174.0(11) . . . . ?
C35 C36 C37 C38 -7.3(17) . . . . ?
N3 C37 C38 C43 -81.2(16) . . . . ?
C36 C37 C38 C43 101.7(15) . . . . ?
N3 C37 C38 C39 96.2(14) . . . . ?
C36 C37 C38 C39 -80.9(15) . . . . ?
C43 C38 C39 C40 0(2) . . . . ?
C37 C38 C39 C40 -177.5(13) . . . . ?
C38 C39 C40 C41 -1(2) . . . . ?
C39 C40 C41 C42 1(2) . . . . ?
C40 C41 C42 C43 0(3) . . . . ?
C39 C38 C43 C42 1(2) . . . . ?
C37 C38 C43 C42 178.9(14) . . . . ?
C41 C42 C43 C38 -2(3) . . . . ?
C37 N3 C44 C45 -163.3(10) . . . . ?
Fe2 N3 C44 C45 18.0(11) . . . . ?
Fe3 O6 C45 C44 -127.2(9) . . . . ?
Fe2 O6 C45 C44 50.9(10) . . . . ?
N3 C44 C45 O6 -43.2(12) . . . . ?
Fe3 O7 C46 O8 -7.3(18) . . . . ?
Fe3 O7 C46 C47 168.5(9) . . . . ?
Fe1 O8 C46 O7 -36(2) . . . . ?
Fe1 O8 C46 C47 148.1(9) . . . . ?
Fe1 O9 C48 O10 -21(2) . . . . ?
Fe1 O9 C48 C49 157.2(11) . . . . ?
Fe2 O10 C48 O9 -19(2) . . . . ?
Fe2 O10 C48 C49 163.0(12) . . . . ?
Fe2 O11 C50 O12 1.5(17) . . . . ?
Fe2 O11 C50 C51 -174.5(7) . . . . ?
Fe3 O12 C50 O11 20.8(18) . . . . ?
Fe3 O12 C50 C51 -163.2(8) . . . . ?
